data_4113520
loop_
_publ_author_name
'Shinji Harada'
'Naoya Kumagai'
'Tomofumi Kinoshita'
'Shigeki Matsunaga'
'Masakatsu Shibasaki'

_publ_section_title
;
 Direct Catalytic Asymmetric Michael Reaction of Hydroxyketones:
 Asymmetric Zn Catalysis with a Et2Zn/Linked-BINOL Complex
;
_journal_name_full 'Journal of the American Chemical Society'
_journal_page_first 2582
_journal_page_last 2590
_journal_paper_doi 10.1021/ja028928+
_journal_volume 125
_journal_year 2003
_chemical_formula_moiety 'C24 H21 Cl O4 '
_chemical_formula_sum 'C24 H21 Cl O4'
_chemical_formula_weight 408.88
_space_group_IT_number 19
_symmetry_cell_setting orthorhombic
_symmetry_Int_Tables_number 19
_symmetry_space_group_name_Hall 'P 2ac 2ab'
_symmetry_space_group_name_H-M 'P 21 21 21'
_cell_angle_alpha 90
_cell_angle_beta 90
_cell_angle_gamma 90
_cell_formula_units_Z 4
_cell_length_a 18.191(1)
_cell_length_b 18.649(1)
_cell_length_c 6.0329(3)
_cell_measurement_reflns_used 15249
_cell_measurement_temperature 296.2
_cell_measurement_theta_max 27.5
_cell_measurement_theta_min 1.6
_cell_volume 2046.62(19)
_computing_cell_refinement PROCESS-AUTO
_computing_data_collection PROCESS-AUTO
_computing_data_reduction 'teXsan Ver. 1.10'
_computing_publication_material 'teXsan Ver. 1.10'
_computing_structure_refinement 'teXsan Ver. 1.10'
_computing_structure_solution SIR97
_diffrn_measured_fraction_theta_full 0.9993
_diffrn_measured_fraction_theta_max 0.9993
_diffrn_measurement_device_type 'Rigaku RAXIS-RAPID Imaging Plate'
_diffrn_measurement_method \w
_diffrn_radiation_type 'Mo K\a'
_diffrn_radiation_wavelength 0.7107
_diffrn_reflns_av_R_equivalents 0.029
_diffrn_reflns_limit_h_max 23
_diffrn_reflns_limit_h_min -23
_diffrn_reflns_limit_k_max 24
_diffrn_reflns_limit_k_min -23
_diffrn_reflns_limit_l_max 7
_diffrn_reflns_limit_l_min -7
_diffrn_reflns_number 9304
_diffrn_reflns_theta_full 27.49
_diffrn_reflns_theta_max 27.49
_exptl_absorpt_coefficient_mu 0.214
_exptl_absorpt_correction_T_max 0.979
_exptl_absorpt_correction_T_min 0.608
_exptl_absorpt_correction_type multi-scan
_exptl_absorpt_process_details '(Higashi, 1995)'
_exptl_crystal_colour colorless
_exptl_crystal_density_diffrn 1.327
_exptl_crystal_description block
_exptl_crystal_size_max 0.400
_exptl_crystal_size_mid 0.100
_exptl_crystal_size_min 0.100
_refine_diff_density_max 0.26
_refine_diff_density_min -0.27
_refine_ls_abs_structure_Flack 1.1(2)
_refine_ls_extinction_method none
_refine_ls_goodness_of_fit_ref 0.524
_refine_ls_hydrogen_treatment refall
_refine_ls_number_parameters 343
_refine_ls_number_reflns 2697
_refine_ls_R_factor_gt 0.0281
_refine_ls_shift/su_max 0.1537
_refine_ls_structure_factor_coef Fsqd
_refine_ls_weighting_details 'w = 1/[\s^2^(Fo^2^) + (0.05000(Max(Fo^2^,0) + 2Fc^2^)/3)^2^]'
_refine_ls_weighting_scheme calc
_refine_ls_wR_factor_ref 0.0704
_reflns_number_gt 1195
_reflns_number_total 2702
_reflns_threshold_expression F^2^>2.0\s(F^2^)
_cod_data_source_file ja0289282B-6_s2_2.cif
_cod_data_source_block 020919SH
_cod_original_cell_volume 2046.7(2)
_cod_original_sg_symbol_H-M 'P 21 21 21 '
_cod_original_formula_sum 'C24 H21 Cl O4 '
_cod_database_code 4113520

loop_
_symmetry_equiv_pos_as_xyz
x,y,z
1/2-x,-y,1/2+z
1/2+x,1/2-y,-z
-x,1/2+y,1/2-z

loop_
_atom_site_label
_atom_site_type_symbol
_atom_site_fract_x
_atom_site_fract_y
_atom_site_fract_z
_atom_site_U_iso_or_equiv
_atom_site_adp_type
_atom_site_occupancy
_atom_site_calc_flag
Cl(1) Cl -0.08045(7) 0.44509(6) 0.4170(2) 0.0877(4) Uani 1.00 d
O(1) O 0.2421(1) 0.1184(1) 0.2243(4) 0.0571(8) Uani 1.00 d
O(2) O -0.0199(2) 0.1139(1) 0.1818(4) 0.0695(9) Uani 1.00 d
O(3) O 0.2101(2) 0.2909(2) 0.6402(5) 0.084(1) Uani 1.00 d
O(4) O 0.1438(1) 0.1853(2) 0.8084(4) 0.0751(9) Uani 1.00 d
C(1) C 0.0506(2) 0.2386(2) 0.4344(6) 0.0437(9) Uani 1.00 d
C(2) C -0.0150(2) 0.0871(2) 0.3669(6) 0.0507(10) Uani 1.00 d
C(3) C -0.0708(2) 0.0346(2) 0.4452(7) 0.0502(10) Uani 1.00 d
C(4) C 0.0949(2) 0.1696(2) 0.4353(6) 0.0454(9) Uani 1.00 d
C(5) C 0.2741(2) 0.1827(2) 0.1752(6) 0.0490(9) Uani 1.00 d
C(7) C 0.0545(2) 0.2854(2) 0.2560(7) 0.053(1) Uani 1.00 d
C(8) C 0.2605(2) 0.2402(2) 0.3197(6) 0.0503(10) Uani 1.00 d
C(9) C -0.0297(2) 0.3656(2) 0.4244(8) 0.057(1) Uani 1.00 d
C(10) C -0.0673(3) 0.0005(2) 0.6497(6) 0.060(1) Uani 1.00 d
C(11) C -0.0348(2) 0.3217(2) 0.6029(8) 0.064(1) Uani 1.00 d
C(12) C 0.0493(2) 0.1056(2) 0.5140(7) 0.055(1) Uani 1.00 d
C(13) C 0.2125(2) 0.2389(2) 0.5174(7) 0.054(1) Uani 1.00 d
C(14) C 0.1642(2) 0.1756(2) 0.5845(6) 0.0516(10) Uani 1.00 d
C(15) C 0.0055(2) 0.2583(2) 0.6087(7) 0.057(1) Uani 1.00 d
C(16) C -0.1189(3) -0.0508(3) 0.7071(8) 0.069(1) Uani 1.00 d
C(17) C 0.0152(2) 0.3486(2) 0.2492(7) 0.061(1) Uani 1.00 d
C(18) C 0.3200(2) 0.1919(3) -0.0073(7) 0.062(1) Uani 1.00 d
C(19) C 0.2972(2) 0.3050(2) 0.2750(9) 0.066(1) Uani 1.00 d
C(20) C -0.1800(3) -0.0335(3) 0.3681(9) 0.079(2) Uani 1.00 d
C(21) C -0.1292(3) 0.0170(2) 0.3070(8) 0.069(1) Uani 1.00 d
C(22) C 0.3435(3) 0.3135(3) 0.098(1) 0.079(2) Uani 1.00 d
C(23) C 0.2519(3) 0.0603(3) 0.0748(9) 0.077(2) Uani 1.00 d
C(24) C 0.3541(2) 0.2573(3) -0.0434(8) 0.076(1) Uani 1.00 d
C(25) C -0.1748(2) -0.0672(2) 0.5691(9) 0.070(1) Uani 1.00 d
H(1) H 0.087(2) 0.272(2) 0.134(6) 0.078(7) Uiso 1.00 calc
H(2) H -0.065(2) 0.335(2) 0.723(6) 0.062(7) Uiso 1.00 calc
H(3) H 0.005(2) 0.230(2) 0.745(7) 0.056(7) Uiso 1.00 calc
H(4) H 0.015(2) 0.378(2) 0.129(7) 0.070(7) Uiso 1.00 calc
H(5) H 0.331(2) 0.155(2) -0.103(6) 0.059(7) Uiso 1.00 calc
H(6) H 0.290(2) 0.344(2) 0.376(6) 0.067(7) Uiso 1.00 calc
H(7) H 0.373(2) 0.357(3) 0.086(9) 0.114(7) Uiso 1.00 calc
H(8) H 0.391(2) 0.261(2) -0.178(7) 0.097(7) Uiso 1.00 calc
H(9) H -0.033(2) 0.012(2) 0.750(7) 0.081(7) Uiso 1.00 calc
H(10) H -0.113(2) -0.072(2) 0.842(7) 0.094(7) Uiso 1.00 calc
H(11) H -0.217(2) -0.046(2) 0.276(7) 0.076(7) Uiso 1.00 calc
H(12) H -0.129(3) 0.039(2) 0.153(8) 0.116(7) Uiso 1.00 calc
H(13) H -0.211(2) -0.102(2) 0.606(8) 0.101(7) Uiso 1.00 calc
H(14) H 0.222(2) 0.021(2) 0.139(7) 0.080(7) Uiso 1.00 calc
H(15) H 0.225(2) 0.079(2) -0.093(9) 0.107(6) Uiso 1.00 calc
H(16) H 0.307(3) 0.051(3) 0.07(1) 0.130(6) Uiso 1.00 calc
H(17) H 0.029(2) 0.113(2) 0.676(8) 0.097(7) Uiso 1.00 calc
H(18) H 0.079(2) 0.064(2) 0.507(6) 0.065(7) Uiso 1.00 calc
H(19) H 0.113(2) 0.159(2) 0.282(5) 0.044(7) Uiso 1.00 calc
H(20) H 0.193(2) 0.128(2) 0.565(6) 0.052(7) Uiso 1.00 calc

loop_
_atom_site_aniso_label
_atom_site_aniso_U_11
_atom_site_aniso_U_22
_atom_site_aniso_U_33
_atom_site_aniso_U_12
_atom_site_aniso_U_13
_atom_site_aniso_U_23
Cl(1) 0.0844(8) 0.0657(7) 0.1129(9) 0.0242(6) -0.0117(8) -0.0058(8)
O(1) 0.062(2) 0.050(1) 0.059(1) -0.005(1) 0.009(1) -0.002(1)
O(2) 0.077(2) 0.070(2) 0.062(2) -0.017(2) -0.018(2) 0.020(1)
O(3) 0.081(2) 0.079(2) 0.094(2) -0.001(2) -0.001(2) -0.041(2)
O(4) 0.052(2) 0.134(3) 0.040(1) 0.003(2) 0.000(1) 0.000(2)
C(1) 0.035(2) 0.049(2) 0.046(2) -0.006(1) -0.002(2) 0.002(1)
C(2) 0.053(2) 0.043(2) 0.056(2) 0.003(2) -0.005(2) 0.002(2)
C(3) 0.052(2) 0.042(2) 0.056(2) 0.003(2) -0.002(2) 0.004(2)
C(4) 0.041(2) 0.051(2) 0.044(2) 0.003(1) -0.001(2) 0.000(2)
C(5) 0.036(2) 0.054(2) 0.057(2) 0.003(2) -0.005(2) 0.008(2)
C(7) 0.057(3) 0.060(2) 0.044(2) 0.002(2) 0.009(2) 0.006(2)
C(8) 0.038(2) 0.052(2) 0.061(2) 0.003(2) -0.007(2) 0.003(2)
C(9) 0.046(2) 0.054(2) 0.072(2) 0.000(2) -0.005(2) -0.003(2)
C(10) 0.066(3) 0.061(2) 0.052(2) -0.007(2) -0.010(2) 0.005(2)
C(11) 0.052(3) 0.074(3) 0.065(2) 0.013(2) 0.015(2) -0.001(2)
C(12) 0.053(2) 0.049(2) 0.061(3) -0.001(2) -0.010(2) 0.011(2)
C(13) 0.042(2) 0.061(2) 0.060(2) 0.007(2) -0.009(2) -0.002(2)
C(14) 0.043(2) 0.070(2) 0.042(2) 0.001(2) -0.002(1) -0.001(2)
C(15) 0.048(2) 0.070(2) 0.053(2) 0.005(2) 0.015(2) 0.012(2)
C(16) 0.071(3) 0.073(3) 0.062(3) -0.009(2) 0.009(2) 0.019(3)
C(17) 0.070(3) 0.057(2) 0.056(2) 0.002(2) -0.001(2) 0.009(2)
C(18) 0.046(2) 0.082(3) 0.058(2) 0.008(2) 0.006(2) 0.005(2)
C(19) 0.051(3) 0.051(2) 0.095(3) 0.001(2) -0.011(2) 0.007(2)
C(20) 0.070(3) 0.070(3) 0.097(3) -0.023(2) -0.027(3) 0.021(2)
C(21) 0.071(3) 0.062(3) 0.073(3) -0.015(2) -0.028(2) 0.017(2)
C(22) 0.051(3) 0.074(3) 0.111(4) -0.005(3) 0.001(2) 0.038(2)
C(23) 0.103(4) 0.055(3) 0.074(3) 0.005(3) 0.009(3) -0.017(2)
C(24) 0.049(3) 0.098(3) 0.081(3) -0.004(2) 0.005(3) 0.037(2)
C(25) 0.056(3) 0.061(3) 0.093(3) -0.006(2) 0.003(2) 0.013(2)

loop_
_atom_type_symbol
_atom_type_description
_atom_type_scat_dispersion_real
_atom_type_scat_dispersion_imag
_atom_type_scat_source
C C 0.003 0.002
;International Tables for Crystallography
(1992, Vol. C, Tables 4.2.6.8 and 6.1.1.1)
;
H H 0.000 0.000
;International Tables for Crystallography
(1992, Vol. C, Table 6.1.1.2)
;
Cl Cl 0.148 0.159
;International Tables for Crystallography
(1992, Vol. C, Tables 4.2.6.8 and 6.1.1.1)
;
O O 0.011 0.006
;International Tables for Crystallography
(1992, Vol. C, Tables 4.2.6.8 and 6.1.1.1)
;
